data_4313048
loop_
_publ_author_name
'Michael J. Goldcamp'
'Sara E. Edison'
'Leah N. Squires'
'Dell T. Rosa'
'Neil K. Vowels'
'Nathan L. Coker'
'Jeanette A. Krause Bauer'
'Michael J. Baldwin'

_publ_contact_author_address
;     Department of Chemistry
      University of Cincinnati
      Cincinnati, OH 45221-0172 USA
;
_publ_contact_author_email jeanette.krause@uc.edu
_publ_contact_author_fax '513 556 9239'
_publ_contact_author_name 'Dr. Jeanette A. Krause Bauer'
_publ_contact_author_phone '513 556 9226'
_publ_section_title
;
 Structural and Spectroscopic Studies of Nickel(II) Complexes with a
 Library of Bis(oxime)amine-Containing Ligands
;
_journal_name_full 'Inorganic Chemistry'
_journal_page_first 717
_journal_page_last 728
_journal_paper_doi 10.1021/ic025860q
_journal_volume 42
_journal_year 2003
_chemical_formula_sum 'C12 H22 Cl2 N4 Ni O4'
_chemical_formula_weight 415.95
_chemical_name_common Ni(PYRABOH~2~)Cl~2~
_chemical_name_systematic
; 
 Nickel(II) (N-methyl-2-pyridyl-N,N-bis(1-propan-2-onyl oxime)amine) 
chloride dihydrate 
;
_space_group_IT_number 19
_symmetry_cell_setting orthorhombic
_symmetry_space_group_name_Hall 'P 2ac 2ab'
_symmetry_space_group_name_H-M 'P 21 21 21'
_atom_sites_solution_hydrogens mixed
_atom_sites_solution_primary direct
_atom_sites_solution_secondary difmap
_audit_creation_method SHELXL-97
_cell_angle_alpha 90.00
_cell_angle_beta 90.00
_cell_angle_gamma 90.00
_cell_formula_units_Z 4
_cell_length_a 8.0043(2)
_cell_length_b 14.7734(3)
_cell_length_c 14.9036(3)
_cell_measurement_reflns_used 7434
_cell_measurement_temperature 150(2)
_cell_measurement_theta_max 32.22
_cell_measurement_theta_min 1.94
_cell_volume 1762.36(7)
_computing_cell_refinement 'SMART v5.622'
_computing_data_collection 'SMART v5.622'
_computing_data_reduction 'SAINT v6.02A'
_computing_molecular_graphics 'SHELXTL v5.1'
_computing_publication_material 'SHELXTL v5.1'
_computing_structure_refinement 'SHELXTL v5.1'
_computing_structure_solution 'SHELXTL v5.1'
_diffrn_ambient_temperature 150(2)
_diffrn_measured_fraction_theta_full 0.999
_diffrn_measured_fraction_theta_max 0.999
_diffrn_measurement_device_type 'SMART 6000 Platform CCD'
_diffrn_measurement_method '\w scans'
_diffrn_radiation_monochromator graphite
_diffrn_radiation_source 'sealed tube'
_diffrn_radiation_type MoK\a
_diffrn_radiation_wavelength 0.71073
_diffrn_reflns_av_R_equivalents 0.0550
_diffrn_reflns_av_sigmaI/netI 0.0352
_diffrn_reflns_limit_h_max 11
_diffrn_reflns_limit_h_min -12
_diffrn_reflns_limit_k_max 13
_diffrn_reflns_limit_k_min -22
_diffrn_reflns_limit_l_max 22
_diffrn_reflns_limit_l_min -22
_diffrn_reflns_number 20257
_diffrn_reflns_theta_full 32.22
_diffrn_reflns_theta_max 32.22
_diffrn_reflns_theta_min 1.94
_exptl_absorpt_coefficient_mu 1.427
_exptl_absorpt_correction_T_max 0.8474
_exptl_absorpt_correction_T_min 0.7258
_exptl_absorpt_correction_type multi-scan
_exptl_absorpt_process_details 'SADABS, Sheldrick, 1996'
_exptl_crystal_colour blue
_exptl_crystal_density_diffrn 1.568
_exptl_crystal_density_method 'not measured'
_exptl_crystal_description block
_exptl_crystal_F_000 864
_exptl_crystal_size_max 0.24
_exptl_crystal_size_mid 0.20
_exptl_crystal_size_min 0.12
_refine_diff_density_max 0.451
_refine_diff_density_min -0.408
_refine_diff_density_rms 0.091
_refine_ls_abs_structure_details 'Flack H D (1983), Acta Cryst. A39, 876-881'
_refine_ls_abs_structure_Flack 0.013(9)
_refine_ls_extinction_method none
_refine_ls_goodness_of_fit_ref 1.101
_refine_ls_hydrogen_treatment mixed
_refine_ls_matrix_type full
_refine_ls_number_parameters 209
_refine_ls_number_reflns 6231
_refine_ls_number_restraints 0
_refine_ls_restrained_S_all 1.101
_refine_ls_R_factor_all 0.0362
_refine_ls_R_factor_gt 0.0337
_refine_ls_shift/su_max 0.001
_refine_ls_shift/su_mean 0.000
_refine_ls_structure_factor_coef Fsqd
_refine_ls_weighting_details 'calc w=1/[\s^2^(Fo^2^)+(0.0286P)^2^+0.7300P] where P=(Fo^2^+2Fc^2^)/3'
_refine_ls_weighting_scheme calc
_refine_ls_wR_factor_gt 0.0691
_refine_ls_wR_factor_ref 0.0699
_reflns_number_gt 5996
_reflns_number_total 6231
_reflns_threshold_expression >2sigma(I)
_cod_data_source_file ic025860q_s2_09.cif
_cod_data_source_block 11
_cod_depositor_comments
;
The following automatic conversions were performed:

'_symmetry_cell_setting' value 'Orthorhombic' changed to
'orthorhombic' according to the built-in table from CIF Core
dictionary named 'cif_core.dic' version 2.4.1 from 2010-06-29.

Automatic conversion script
Id: cif_fix_values 1646 2011-03-28 12:23:43Z adriana 
;
_cod_database_code 4313048

loop_
_symmetry_equiv_pos_as_xyz
'x, y, z'
'-x+1/2, -y, z+1/2'
'-x, y+1/2, -z+1/2'
'x+1/2, -y+1/2, -z'

loop_
_atom_site_label
_atom_site_type_symbol
_atom_site_fract_x
_atom_site_fract_y
_atom_site_fract_z
_atom_site_U_iso_or_equiv
_atom_site_adp_type
_atom_site_occupancy
_atom_site_symmetry_multiplicity
_atom_site_calc_flag
_atom_site_refinement_flags
_atom_site_disorder_assembly
_atom_site_disorder_group
Ni1 Ni -0.63409(3) 0.030526(14) 0.139517(13) 0.01530(4) Uani 1 1 d . . .
N1 N -0.6630(2) 0.16891(10) 0.11852(11) 0.0235(3) Uani 1 1 d . . .
Cl1 Cl -0.45768(6) 0.00225(4) 0.01494(3) 0.02613(9) Uani 1 1 d . . .
N2 N -0.64957(19) -0.09674(10) 0.20468(10) 0.0198(3) Uani 1 1 d . . .
O2 O -0.5725(2) -0.17937(10) 0.18777(11) 0.0300(3) Uani 1 1 d . . .
H2O H -0.5040 -0.1576 0.1467 0.045 Uiso 1 1 d . . .
C2 C -0.5844(3) 0.22041(15) 0.05824(15) 0.0331(5) Uani 1 1 d . . .
H2B H -0.5150 0.1923 0.0147 0.040 Uiso 1 1 calc R . .
Cl2 Cl -0.89422(5) 0.00082(3) 0.06313(3) 0.02466(8) Uani 1 1 d . . .
N3 N -0.42465(18) 0.05919(10) 0.21499(10) 0.0189(3) Uani 1 1 d . . .
C3 C -0.6014(4) 0.31467(16) 0.0575(2) 0.0476(7) Uani 1 1 d . . .
H3A H -0.5486 0.3502 0.0126 0.057 Uiso 1 1 calc R . .
O3 O -0.25865(17) 0.05538(12) 0.18589(10) 0.0303(3) Uani 1 1 d . . .
H3O H -0.2673 0.0219 0.1277 0.045 Uiso 1 1 d . . .
N4 N -0.74869(19) 0.06572(12) 0.26223(10) 0.0218(3) Uani 1 1 d . . .
C4 C -0.6966(4) 0.35451(15) 0.1233(2) 0.0521(8) Uani 1 1 d . . .
H4A H -0.7075 0.4185 0.1252 0.063 Uiso 1 1 calc R . .
C5 C -0.7757(3) 0.30223(16) 0.1862(2) 0.0427(6) Uani 1 1 d . . .
H5A H -0.8402 0.3294 0.2324 0.051 Uiso 1 1 calc R . .
C6 C -0.7600(3) 0.20839(13) 0.18118(15) 0.0275(4) Uani 1 1 d . . .
C7 C -0.8553(3) 0.14523(14) 0.24158(13) 0.0279(4) Uani 1 1 d . . .
H7A H -0.8862 0.1768 0.2978 0.034 Uiso 1 1 calc R . .
H7B H -0.9593 0.1252 0.2115 0.034 Uiso 1 1 calc R . .
C8 C -0.8468(2) -0.01474(14) 0.29033(12) 0.0275(4) Uani 1 1 d . . .
H8A H -0.9552 -0.0152 0.2583 0.033 Uiso 1 1 calc R . .
H8B H -0.8697 -0.0113 0.3555 0.033 Uiso 1 1 calc R . .
C9 C -0.7533(2) -0.10061(14) 0.27007(13) 0.0245(4) Uani 1 1 d . . .
C10 C -0.7889(3) -0.1844(2) 0.3227(2) 0.0473(7) Uani 1 1 d . . .
H10A H -0.7172 -0.2337 0.3014 0.071 Uiso 1 1 calc R . .
H10B H -0.9064 -0.2014 0.3149 0.071 Uiso 1 1 calc R . .
H10C H -0.7667 -0.1731 0.3864 0.071 Uiso 1 1 calc R . .
C11 C -0.6194(2) 0.08912(14) 0.33019(11) 0.0260(4) Uani 1 1 d . . .
H11A H -0.6300 0.0470 0.3815 0.031 Uiso 1 1 calc R . .
H11B H -0.6417 0.1510 0.3528 0.031 Uiso 1 1 calc R . .
C12 C -0.4431(2) 0.08527(12) 0.29590(12) 0.0198(3) Uani 1 1 d . . .
C13 C -0.3078(3) 0.11144(14) 0.35924(15) 0.0287(4) Uani 1 1 d . . .
H13A H -0.1992 0.1051 0.3295 0.043 Uiso 1 1 calc R . .
H13B H -0.3114 0.0720 0.4120 0.043 Uiso 1 1 calc R . .
H13C H -0.3236 0.1745 0.3779 0.043 Uiso 1 1 calc R . .
O20 O -0.3493(2) -0.19375(11) 0.05148(11) 0.0354(3) Uani 1 1 d . . .
H21A H -0.3633 -0.1389 0.0344 0.053 Uiso 1 1 d . . .
H21B H -0.2434 -0.1976 0.0536 0.053 Uiso 1 1 d . . .
O30 O -0.5127(2) -0.29801(12) -0.08442(12) 0.0376(4) Uani 1 1 d . . .
H31A H -0.4718 -0.3608 -0.0850 0.056 Uiso 1 1 d . . .
H31B H -0.4539 -0.2595 -0.0409 0.056 Uiso 1 1 d . . .

loop_
_atom_site_aniso_label
_atom_site_aniso_U_11
_atom_site_aniso_U_22
_atom_site_aniso_U_33
_atom_site_aniso_U_23
_atom_site_aniso_U_13
_atom_site_aniso_U_12
Ni1 0.01739(8) 0.01568(8) 0.01283(7) -0.00060(7) -0.00069(8) 0.00032(8)
N1 0.0261(8) 0.0183(6) 0.0261(7) 0.0010(5) -0.0097(6) -0.0008(5)
Cl1 0.0292(2) 0.0324(2) 0.01678(15) -0.00100(16) 0.00469(14) 0.00441(18)
N2 0.0184(6) 0.0197(6) 0.0213(6) 0.0009(5) -0.0006(6) -0.0013(5)
O2 0.0302(7) 0.0194(6) 0.0402(8) 0.0029(6) 0.0049(6) 0.0024(5)
C2 0.0387(11) 0.0262(9) 0.0344(10) 0.0104(8) -0.0139(9) -0.0074(8)
Cl2 0.02413(19) 0.02495(17) 0.02490(17) -0.00247(16) -0.00869(14) 0.00028(16)
N3 0.0153(6) 0.0206(6) 0.0207(6) -0.0005(5) -0.0004(5) -0.0002(5)
C3 0.0534(16) 0.0277(10) 0.0618(16) 0.0197(11) -0.0274(13) -0.0117(10)
O3 0.0155(6) 0.0454(9) 0.0299(7) -0.0080(6) 0.0027(5) -0.0018(6)
N4 0.0182(7) 0.0271(7) 0.0201(6) -0.0043(6) -0.0009(5) 0.0026(6)
C4 0.0577(15) 0.0170(9) 0.082(2) 0.0033(11) -0.0408(16) 0.0022(10)
C5 0.0372(12) 0.0240(9) 0.0671(17) -0.0151(10) -0.0264(12) 0.0104(9)
C6 0.0266(9) 0.0208(8) 0.0351(10) -0.0076(7) -0.0165(8) 0.0067(7)
C7 0.0226(8) 0.0307(9) 0.0304(9) -0.0109(7) -0.0030(8) 0.0097(8)
C8 0.0223(8) 0.0363(11) 0.0238(7) 0.0012(7) 0.0070(6) -0.0001(7)
C9 0.0196(8) 0.0296(9) 0.0243(8) 0.0066(7) 0.0001(6) -0.0034(7)
C10 0.0339(12) 0.0504(15) 0.0576(15) 0.0311(13) 0.0105(11) -0.0032(11)
C11 0.0234(8) 0.0386(10) 0.0161(6) -0.0080(7) -0.0016(7) 0.0055(8)
C12 0.0201(7) 0.0189(7) 0.0204(7) -0.0010(6) -0.0053(6) 0.0026(6)
C13 0.0286(8) 0.0295(9) 0.0280(8) -0.0057(8) -0.0140(8) 0.0031(7)
O20 0.0347(8) 0.0326(7) 0.0390(8) 0.0013(6) 0.0111(7) 0.0029(7)
O30 0.0393(9) 0.0304(8) 0.0431(9) 0.0041(7) -0.0053(7) 0.0039(7)

loop_
_atom_type_symbol
_atom_type_description
_atom_type_scat_dispersion_real
_atom_type_scat_dispersion_imag
_atom_type_scat_source
C C 0.0033 0.0016 'International Tables Vol C Tables 4.2.6.8 and 6.1.1.4'
H H 0.0000 0.0000 'International Tables Vol C Tables 4.2.6.8 and 6.1.1.4'
N N 0.0061 0.0033 'International Tables Vol C Tables 4.2.6.8 and 6.1.1.4'
O O 0.0106 0.0060 'International Tables Vol C Tables 4.2.6.8 and 6.1.1.4'
Cl Cl 0.1484 0.1585 'International Tables Vol C Tables 4.2.6.8 and 6.1.1.4'
Ni Ni 0.3393 1.1124 'International Tables Vol C Tables 4.2.6.8 and 6.1.1.4'

loop_
_geom_angle_atom_site_label_1
_geom_angle_atom_site_label_2
_geom_angle_atom_site_label_3
_geom_angle
_geom_angle_site_symmetry_1
_geom_angle_site_symmetry_3
_geom_angle_publ_flag
N3 Ni1 N1 88.33(6) . . y
N3 Ni1 N4 80.22(6) . . y
N1 Ni1 N4 80.79(7) . . y
N3 Ni1 N2 88.84(6) . . y
N1 Ni1 N2 159.02(6) . . y
N4 Ni1 N2 78.24(6) . . y
N3 Ni1 Cl1 88.81(4) . . y
N1 Ni1 Cl1 96.99(5) . . y
N4 Ni1 Cl1 168.84(5) . . y
N2 Ni1 Cl1 103.73(4) . . y
N3 Ni1 Cl2 174.73(4) . . y
N1 Ni1 Cl2 90.67(4) . . y
N4 Ni1 Cl2 94.51(4) . . y
N2 Ni1 Cl2 90.25(4) . . y
Cl1 Ni1 Cl2 96.454(17) . . y
C2 N1 C6 119.43(18) . . y
C2 N1 Ni1 127.49(15) . . y
C6 N1 Ni1 112.66(13) . . y
C9 N2 O2 112.71(15) . . y
C9 N2 Ni1 115.20(13) . . y
O2 N2 Ni1 132.03(11) . . y
N1 C2 C3 121.8(3) . . y
C12 N3 O3 114.57(14) . . y
C12 N3 Ni1 118.93(12) . . y
O3 N3 Ni1 126.48(11) . . y
C4 C3 C2 118.3(3) . . y
C7 N4 C8 112.83(15) . . y
C7 N4 C11 110.93(15) . . y
C8 N4 C11 111.20(15) . . y
C7 N4 Ni1 105.38(12) . . y
C8 N4 Ni1 106.08(11) . . y
C11 N4 Ni1 110.14(11) . . y
C5 C4 C3 120.2(2) . . y
C4 C5 C6 118.9(3) . . y
N1 C6 C5 121.3(2) . . y
N1 C6 C7 116.01(16) . . y
C5 C6 C7 122.6(2) . . y
N4 C7 C6 108.85(16) . . y
N4 C8 C9 110.83(15) . . y
N2 C9 C10 124.1(2) . . y
N2 C9 C8 115.95(17) . . y
C10 C9 C8 119.92(19) . . y
N4 C11 C12 114.38(14) . . y
N3 C12 C13 126.46(17) . . y
N3 C12 C11 116.27(15) . . y
C13 C12 C11 117.27(16) . . y

loop_
_geom_bond_atom_site_label_1
_geom_bond_atom_site_label_2
_geom_bond_distance
_geom_bond_site_symmetry_2
_geom_bond_publ_flag
Ni1 N3 2.0628(15) . y
Ni1 N1 2.0811(16) . y
Ni1 N4 2.1110(15) . y
Ni1 N2 2.1198(15) . y
Ni1 Cl1 2.3698(5) . y
Ni1 Cl2 2.4133(5) . y
N1 C2 1.335(3) . y
N1 C6 1.347(3) . y
N2 C9 1.281(2) . y
N2 O2 1.391(2) . y
C2 C3 1.399(3) . y
N3 C12 1.274(2) . y
N3 O3 1.3988(19) . y
C3 C4 1.374(5) . y
N4 C7 1.484(3) . y
N4 C8 1.485(3) . y
N4 C11 1.489(2) . y
C4 C5 1.369(4) . y
C5 C6 1.394(3) . y
C6 C7 1.504(3) . y
C8 C9 1.503(3) . y
C9 C10 1.493(3) . y
C11 C12 1.501(3) . y
C12 C13 1.488(3) . y
